data_4031620
loop_
_publ_author_name
'Douek, N.L.'
'Welch, A.J.'

_publ_section_title
;
 The chemistry of monoanionic carbaborane ligands. Synthesis and structure
 of compounds with carbonyl and cycloocta1,5-diene ligands additionally
 bound to metal atoms, including a cationic carbametallaborane
;
_journal_name_full
;
Journal of the Chemical Society. Dalton Transactions, Inorganic Chemistry 
(1972-)
;
_journal_page_first 1917
_journal_page_last 1925
_journal_volume 1993
_journal_year 1993
_chemical_formula_sum 'C6 H16 B9 O2 Rh S'
_chemical_name_systematic '(((C H3)2 S) (C O)2 (C2 B9 H10) Rh)'
_space_group_IT_number 14
_symmetry_space_group_name_Hall '-P 2yab'
_symmetry_space_group_name_H-M 'P 1 21/a 1'
_cell_angle_alpha 90
_cell_angle_beta 90.333
_cell_angle_gamma 90
_cell_formula_units_Z 4
_cell_length_a 13.1562
_cell_length_b 8.2858
_cell_length_c 13.526
_cell_volume 1474.440
_citation_journal_id_ASTM JCDTBI
_cod_data_source_file Douek_JCDTBI_1993_1259.cif
_cod_data_source_block C6H16B9O2Rh1S1
_cod_original_cell_volume 1474.44
_cod_original_sg_symbol_Hall '-P 2ybc (z,y,-x)'
_cod_original_formula_sum 'C6 H16 B9 O2 Rh1 S1'
_cod_database_code 4031620

loop_
_symmetry_equiv_pos_as_xyz
x,y,z
-x+1/2,y+1/2,-z
-x,-y,-z
x-1/2,-y-1/2,z

loop_
_atom_site_label
_atom_site_type_symbol
_atom_site_fract_x
_atom_site_fract_y
_atom_site_fract_z
_atom_site_occupancy
_atom_site_U_iso_or_equiv
C1 C 0.2891 0.8392 0.8469 1 0.0
C3 C 0.3595 0.401 0.6824 1 0.0
B1 B 0.3598 0.5269 0.7837 1 0.0
B4 B 0.557 0.4708 0.7098 1 0.0
C5 C-1 0.5233 0.7994 0.6152 1 0.0
C6 C-1 0.3366 0.7303 0.5653 1 0.0
B8 B 0.5401 0.2564 0.7287 1 0.0
S1 S 0.24044 0.64837 0.80842 1 0.0
B5 B 0.4877 0.5752 0.8072 1 0.0
O1 O 0.5782 0.8981 0.593 1 0.0
C4 C 0.4712 0.3593 0.6448 1 0.0
B9 B 0.5492 0.3888 0.8318 1 0.0
C2 C 0.1881 0.5762 0.9227 1 0.0
B7 B 0.4574 0.2276 0.83 1 0.0
O2 O 0.2791 0.7911 0.5161 1 0.0
B3 B 0.4114 0.2109 0.7075 1 0.0
B6 B 0.4247 0.4196 0.8775 1 0.0
Rh1 Rh+2 0.43417 0.63512 0.64935 1 0.0
B2 B 0.3391 0.3162 0.7974 1 0.0
